data_4305901
loop_
_publ_author_name
'Yi-Ming Xie'
'Qi-Sheng Zhang'
'Zhen-Guo Zhao'
'Xiao-Yuan Wu'
'Shan-Ci Chen'
'Can-Zhong Lu'

_publ_section_title
;
New Optical Supramolecular Compound Constructed from a Polyoxometalate
Cluster and an Organic Substrate
;
_journal_name_full 'Inorganic Chemistry'
_journal_page_first 8086
_journal_page_last 8090
_journal_paper_doi 10.1021/ic800827a
_journal_volume 47
_journal_year 2008
_chemical_formula_sum 'C24 H23 N6 O41 P W12'
_chemical_formula_weight 3288.65
_chemical_name_systematic
; 
 ? 
;
_space_group_IT_number 4
_symmetry_cell_setting monoclinic
_symmetry_space_group_name_Hall 'P 2yb'
_symmetry_space_group_name_H-M 'P 1 21 1'
_atom_sites_solution_hydrogens geom
_atom_sites_solution_primary direct
_atom_sites_solution_secondary difmap
_audit_creation_method SHELXL-97
_cell_angle_alpha 90.00
_cell_angle_beta 114.184(2)
_cell_angle_gamma 90.00
_cell_formula_units_Z 2
_cell_length_a 13.053(2)
_cell_length_b 17.422(4)
_cell_length_c 13.2817(15)
_cell_measurement_reflns_used 206
_cell_measurement_temperature 293(2)
_cell_measurement_theta_max 27.4835
_cell_measurement_theta_min 3.0770
_cell_volume 2755.3(8)
_computing_structure_refinement 'SHELXL-97 (Sheldrick, 1997)'
_computing_structure_solution 'SHELXS-97 (Sheldrick, 1990)'
_diffrn_ambient_temperature 293(2)
_diffrn_detector_area_resol_mean 14.6306
_diffrn_measured_fraction_theta_full 0.993
_diffrn_measured_fraction_theta_max 0.993
_diffrn_measurement_device_type Mercury70
_diffrn_measurement_method CCD_Profile_fitting
_diffrn_radiation_monochromator graphite
_diffrn_radiation_source 'fine-focus sealed tube'
_diffrn_radiation_type MoK\a
_diffrn_radiation_wavelength 0.71073
_diffrn_reflns_av_R_equivalents 0.0776
_diffrn_reflns_av_sigmaI/netI 0.0912
_diffrn_reflns_limit_h_max 15
_diffrn_reflns_limit_h_min -15
_diffrn_reflns_limit_k_max 15
_diffrn_reflns_limit_k_min -20
_diffrn_reflns_limit_l_max 15
_diffrn_reflns_limit_l_min -15
_diffrn_reflns_number 18196
_diffrn_reflns_theta_full 25.35
_diffrn_reflns_theta_max 25.35
_diffrn_reflns_theta_min 3.08
_exptl_absorpt_coefficient_mu 25.068
_exptl_absorpt_correction_T_max 0.3671
_exptl_absorpt_correction_T_min 0.1883
_exptl_absorpt_correction_type multi-scan
_exptl_crystal_colour Yellow
_exptl_crystal_density_diffrn 3.964
_exptl_crystal_density_method 'not measured'
_exptl_crystal_description Prism
_exptl_crystal_F_000 2880
_exptl_crystal_size_max 0.10
_exptl_crystal_size_mid 0.06
_exptl_crystal_size_min 0.05
_refine_diff_density_max 4.508
_refine_diff_density_min -2.412
_refine_diff_density_rms 0.426
_refine_ls_abs_structure_details 'Flack H D (1983), Acta Cryst. A39, 876-881'
_refine_ls_abs_structure_Flack 0.00(2)
_refine_ls_extinction_method none
_refine_ls_goodness_of_fit_ref 1.020
_refine_ls_hydrogen_treatment constr
_refine_ls_matrix_type full
_refine_ls_number_parameters 758
_refine_ls_number_reflns 7938
_refine_ls_number_restraints 127
_refine_ls_restrained_S_all 1.014
_refine_ls_R_factor_all 0.0545
_refine_ls_R_factor_gt 0.0494
_refine_ls_shift/su_max 0.004
_refine_ls_shift/su_mean 0.000
_refine_ls_structure_factor_coef Fsqd
_refine_ls_weighting_details 'calc w=1/[\s^2^(Fo^2^)+(0.0422P)^2^+0.0000P] where P=(Fo^2^+2Fc^2^)/3'
_refine_ls_weighting_scheme calc
_refine_ls_wR_factor_gt 0.1125
_refine_ls_wR_factor_ref 0.1154
_reflns_number_gt 7010
_reflns_number_total 7938
_reflns_threshold_expression >2sigma(I)
_cod_data_source_file ic800827a_si_002.cif
_cod_data_source_block 1
_cod_depositor_comments
;
The following automatic conversions were performed:
'_exptl_absorpt_correction_type' value 'Multi-scan' changed to
'multi-scan' according to
'/home/saulius/struct/CIF-dictionaries/cif_core.dic' dictionary named
'cif_core.dic' version 2.4.1 from 2010-06-29.

Automatic conversion script
Id: cif_fix_enum 1527 2010-12-29 10:47:43Z saulius 
;
_cod_database_code 4305901

loop_
_symmetry_equiv_pos_as_xyz
'x, y, z'
'-x, y+1/2, -z'

loop_
_atom_site_label
_atom_site_type_symbol
_atom_site_fract_x
_atom_site_fract_y
_atom_site_fract_z
_atom_site_U_iso_or_equiv
_atom_site_adp_type
_atom_site_occupancy
_atom_site_symmetry_multiplicity
_atom_site_calc_flag
_atom_site_refinement_flags
_atom_site_disorder_assembly
_atom_site_disorder_group
W12 W 0.486239(13) 0.693663(11) 0.553422(12) 0.03212(5) Uani 1 1 d . . .
W11 W 0.130302(12) 0.541349(10) 0.682833(11) 0.02491(5) Uani 1 1 d . . .
W10 W 0.191308(13) 0.653030(11) 0.501049(12) 0.03152(5) Uani 1 1 d . . .
W9 W 0.363190(13) 0.779579(10) 0.732800(13) 0.02843(5) Uani 1 1 d . . .
W8 W 0.473335(12) 0.379855(9) 0.761805(12) 0.02377(5) Uani 1 1 d . . .
W7 W 0.244216(12) 0.460578(11) 0.516370(12) 0.02773(5) Uani 1 1 d . . .
W6 W 0.304182(12) 0.668019(10) 0.913069(12) 0.02582(5) Uani 1 1 d . . .
W5 W 0.578833(13) 0.704297(9) 0.959335(12) 0.02613(5) Uani 1 1 d . . .
W4 W 0.700833(12) 0.616874(10) 0.780206(12) 0.02552(5) Uani 1 1 d . . .
W3 W 0.633663(12) 0.495936(9) 0.974710(11) 0.02166(5) Uani 1 1 d . . .
W2 W 0.538896(12) 0.500046(10) 0.567397(11) 0.02543(5) Uani 1 1 d . . .
W1 W 0.359220(12) 0.459896(9) 0.927702(11) 0.02183(5) Uani 1 1 d . . .
P1 P 0.41668(7) 0.57954(5) 0.73822(6) 0.0089(2) Uani 1 1 d . . .
O40 O 0.4922(2) 0.7546(2) 0.4625(2) 0.0526(7) Uani 1 1 d U . .
O39 O 0.5828(2) 0.44996(19) 0.4827(2) 0.0394(9) Uani 1 1 d . . .
O38 O 0.6029(2) 0.5976(2) 1.0020(2) 0.0435(11) Uani 1 1 d . . .
O37 O 0.45176(18) 0.51138(14) 0.81380(17) 0.0192(4) Uani 1 1 d U . .
O36 O 0.6827(2) 0.74559(16) 1.0653(2) 0.0297(6) Uani 1 1 d U . .
O35 O 0.60723(19) 0.40193(16) 0.8895(2) 0.0299(9) Uani 1 1 d . . .
O34 O 0.1883(2) 0.62323(16) 0.7865(2) 0.0367(10) Uani 1 1 d . . .
O33 O 0.3482(2) 0.56612(17) 0.95789(17) 0.0305(9) Uani 1 1 d . . .
O32 O 0.4995(2) 0.78658(17) 0.86204(19) 0.0292(4) Uani 1 1 d U . .
O31 O 0.2981(2) 0.56663(15) 0.64681(17) 0.0270(9) Uani 1 1 d . . .
O30 O 0.50155(19) 0.59147(17) 0.68533(17) 0.0276(8) Uani 1 1 d . . .
O29 O 0.1831(2) 0.55514(17) 0.43672(18) 0.0295(4) Uani 1 1 d U . .
O28 O 0.41319(19) 0.65096(15) 0.80704(18) 0.0249(4) Uani 1 1 d U . .
O27 O 0.3948(2) 0.37600(17) 0.8536(2) 0.0362(10) Uani 1 1 d . . .
O26 O 0.2432(2) 0.72903(18) 0.6161(2) 0.0344(9) Uani 1 1 d . . .
O25 O 0.3353(2) 0.40311(19) 0.6431(2) 0.0372(10) Uani 1 1 d . . .
O24 O 0.1883(2) 0.39138(18) 0.4190(2) 0.0414(10) Uani 1 1 d . . .
O23 O 0.6771(2) 0.54003(17) 0.67108(19) 0.0313(4) Uani 1 1 d U . .
O22 O 0.1361(2) 0.46428(19) 0.57469(19) 0.0375(10) Uani 1 1 d . . .
O21 O 0.3281(2) 0.8706(2) 0.6979(2) 0.0479(7) Uani 1 1 d U . .
O20 O 0.38207(19) 0.48249(17) 0.50121(18) 0.0278(9) Uani 1 1 d . . .
O19 O 0.6357(2) 0.68610(16) 0.65621(19) 0.0290(4) Uani 1 1 d U . .
O18 O 0.51454(19) 0.46724(15) 1.01773(18) 0.0253(8) Uani 1 1 d . . .
O17 O 0.4935(2) 0.28349(16) 0.74841(19) 0.0258(6) Uani 1 1 d U . .
O16 O 0.54343(19) 0.42731(16) 0.67718(19) 0.0291(9) Uani 1 1 d . . .
O15 O 0.7523(2) 0.47367(17) 1.0862(2) 0.0376(10) Uani 1 1 d . . .
O14 O 0.45297(19) 0.69966(16) 0.99935(19) 0.0263(4) Uani 1 1 d U . .
O13 O 0.2354(2) 0.69286(17) 0.9931(2) 0.0395(10) Uani 1 1 d . . .
O12 O 0.8360(2) 0.63205(17) 0.8248(2) 0.0412(10) Uani 1 1 d . . .
O11 O 0.69141(19) 0.53715(16) 0.87820(19) 0.0302(8) Uani 1 1 d . . .
O10 O 0.0041(2) 0.52698(16) 0.6797(2) 0.0317(9) Uani 1 1 d . . .
O9 O 0.33383(19) 0.66679(18) 0.49275(19) 0.0330(9) Uani 1 1 d . . .
O8 O 0.51827(19) 0.59605(16) 0.49731(18) 0.0249(4) Uani 1 1 d U . .
O7 O 0.0994(2) 0.70344(19) 0.3938(2) 0.0454(7) Uani 1 1 d U . .
O6 O 0.2257(2) 0.47755(17) 0.7995(2) 0.0332(9) Uani 1 1 d . . .
O5 O 0.65319(19) 0.68863(17) 0.86545(19) 0.0316(9) Uani 1 1 d . . .
O4 O 0.0948(2) 0.61354(16) 0.5667(2) 0.0305(9) Uani 1 1 d . . .
O3 O 0.3106(2) 0.41428(18) 1.01098(19) 0.0370(6) Uani 1 1 d U . .
O2 O 0.45259(19) 0.75569(16) 0.6532(2) 0.0343(9) Uani 1 1 d . . .
O1 O 0.2864(2) 0.75904(17) 0.8213(2) 0.0350(9) Uani 1 1 d . . .
N6 N -0.0141(3) 0.3023(3) 0.2236(3) 0.0513(4) Uani 1 1 d U . .
N5 N -0.1031(3) 0.5317(2) 0.3009(2) 0.0300(11) Uani 1 1 d . . .
H5A H -0.0762 0.5340 0.2517 0.036 Uiso 1 1 calc R . .
N4 N -0.1477(2) 0.4855(3) 0.4331(3) 0.0457(14) Uani 1 1 d . . .
H4B H -0.1547 0.4541 0.4799 0.055 Uiso 1 1 calc R . .
N3 N 0.3559(3) 0.4682(2) 1.2446(3) 0.0542(13) Uani 1 1 d . . .
N2 N 0.2766(3) 0.7436(2) 1.2266(2) 0.0354(12) Uani 1 1 d . . .
H2B H 0.3436 0.7616 1.2491 0.042 Uiso 1 1 calc R . .
N1 N 0.1330(3) 0.6611(2) 1.1796(3) 0.0447(12) Uani 1 1 d . . .
H1B H 0.0925 0.6204 1.1663 0.054 Uiso 1 1 calc R . .
C24 C -0.0369(5) 0.3399(3) 0.4151(5) 0.074(2) Uani 1 1 d . . .
H24A H -0.0475 0.3495 0.4790 0.089 Uiso 1 1 calc R . .
C23 C 0.0058(4) 0.2696(3) 0.4038(4) 0.0502(17) Uani 1 1 d . . .
H23A H 0.0306 0.2340 0.4610 0.060 Uiso 1 1 calc R . .
C22 C 0.0098(4) 0.2547(4) 0.3044(4) 0.0672(4) Uani 1 1 d U . .
H22A H 0.0319 0.2057 0.2941 0.081 Uiso 1 1 calc R . .
C21 C -0.0570(3) 0.3794(3) 0.2416(3) 0.0416(4) Uani 1 1 d U . .
H21A H -0.0792 0.4177 0.1881 0.050 Uiso 1 1 calc R . .
C20 C -0.0609(3) 0.3892(2) 0.3460(3) 0.0290(13) Uani 1 1 d . . .
C19 C -0.1041(3) 0.4703(3) 0.3583(3) 0.0370(14) Uani 1 1 d . . .
C18 C -0.1530(3) 0.5928(3) 0.3332(3) 0.0363(15) Uani 1 1 d . . .
C17 C -0.1789(3) 0.5623(3) 0.4185(3) 0.0364(15) Uani 1 1 d . . .
C16 C -0.2304(3) 0.6040(4) 0.4657(3) 0.0551(19) Uani 1 1 d . . .
H16A H -0.2464 0.5844 0.5228 0.066 Uiso 1 1 calc R . .
C15 C -0.2579(4) 0.6721(3) 0.4306(4) 0.0622(18) Uani 1 1 d . . .
H15A H -0.2996 0.7005 0.4598 0.075 Uiso 1 1 calc R . .
C14 C -0.2275(5) 0.7088(4) 0.3465(5) 0.090(3) Uani 1 1 d . . .
H14A H -0.2438 0.7604 0.3289 0.108 Uiso 1 1 calc R . .
C13 C -0.1761(4) 0.6671(3) 0.2953(3) 0.0410(14) Uani 1 1 d . . .
H13A H -0.1579 0.6866 0.2395 0.049 Uiso 1 1 calc R . .
C12 C 0.2919(4) 0.5306(3) 1.2446(3) 0.0414(15) Uani 1 1 d . . .
H12A H 0.2265 0.5234 1.2554 0.050 Uiso 1 1 calc R . .
C11 C 0.4581(3) 0.4799(3) 1.2436(3) 0.0320(4) Uani 1 1 d U . .
H11A H 0.5057 0.4388 1.2492 0.038 Uiso 1 1 calc R . .
C10 C 0.4896(4) 0.5530(3) 1.2343(3) 0.0493(4) Uani 1 1 d U . .
H10A H 0.5601 0.5622 1.2352 0.059 Uiso 1 1 calc R . .
C9 C 0.4187(3) 0.6131(3) 1.2238(3) 0.0443(4) Uani 1 1 d U . .
H9A H 0.4406 0.6620 1.2127 0.053 Uiso 1 1 calc R . .
C8 C 0.3230(3) 0.6048(3) 1.2287(3) 0.0382(15) Uani 1 1 d . . .
C7 C 0.2471(3) 0.6680(3) 1.2153(3) 0.0343(13) Uani 1 1 d . . .
C6 C 0.1847(3) 0.7834(2) 1.1971(3) 0.0247(4) Uani 1 1 d U . .
C5 C 0.0990(3) 0.7409(3) 1.1702(3) 0.0403(14) Uani 1 1 d . . .
C4 C -0.0184(3) 0.7679(3) 1.1297(3) 0.0384(15) Uani 1 1 d . . .
H4A H -0.0797 0.7348 1.1082 0.046 Uiso 1 1 calc R . .
C3 C -0.0289(5) 0.8499(3) 1.1268(4) 0.067(2) Uani 1 1 d . . .
H3A H -0.0994 0.8726 1.1020 0.080 Uiso 1 1 calc R . .
C2 C 0.0575(4) 0.8906(3) 1.1579(3) 0.0442(16) Uani 1 1 d . . .
H2A H 0.0469 0.9429 1.1639 0.053 Uiso 1 1 calc R . .
C1 C 0.1715(4) 0.8662(3) 1.1857(3) 0.0346(14) Uani 1 1 d . . .
H1A H 0.2302 0.8998 1.1954 0.042 Uiso 1 1 calc R . .
O1W O 0.9970(3) 0.5405(2) 1.1541(2) 0.0674(12) Uani 1 1 d . . .
H1WA H 0.9984 0.5093 1.1054 0.101 Uiso 1 1 d R . .
H1WB H 1.0184 0.5175 1.2158 0.101 Uiso 1 1 d R . .
H1WC H 0.9305 0.5571 1.1355 0.101 Uiso 1 1 d R . .

loop_
_atom_site_aniso_label
_atom_site_aniso_U_11
_atom_site_aniso_U_22
_atom_site_aniso_U_33
_atom_site_aniso_U_23
_atom_site_aniso_U_13
_atom_site_aniso_U_12
W12 0.03249(7) 0.03810(10) 0.03044(7) 0.01620(7) 0.01765(5) 0.00131(7)
W11 0.02361(6) 0.02994(9) 0.02323(6) 0.00318(7) 0.01170(4) -0.00128(7)
W10 0.02686(7) 0.04446(11) 0.02152(7) 0.01432(7) 0.00817(5) 0.00516(7)
W9 0.03314(7) 0.01591(8) 0.03715(7) 0.01027(7) 0.01533(5) 0.00431(6)
W8 0.03356(6) 0.01321(8) 0.02738(6) -0.00631(6) 0.01538(5) -0.00368(6)
W7 0.02592(6) 0.03738(10) 0.01965(6) -0.00818(7) 0.00908(5) -0.00784(7)
W6 0.03905(7) 0.01721(8) 0.02763(6) -0.00043(6) 0.02018(5) 0.00346(6)
W5 0.03651(7) 0.01194(8) 0.02759(7) -0.00590(6) 0.01074(5) -0.00172(6)
W4 0.02461(6) 0.02109(8) 0.03166(7) 0.00085(7) 0.01235(5) -0.00397(6)
W3 0.02792(6) 0.01323(8) 0.01937(6) 0.00114(6) 0.00515(5) 0.00221(6)
W2 0.02820(6) 0.03189(9) 0.02124(6) -0.00535(7) 0.01525(4) -0.00482(7)
W1 0.03407(6) 0.01562(8) 0.01929(6) 0.00225(6) 0.01447(5) -0.00252(6)
P1 0.0125(3) 0.0036(4) 0.0104(3) -0.0012(3) 0.0046(2) -0.0010(3)
O40 0.0547(10) 0.0496(11) 0.0537(10) 0.0124(9) 0.0225(7) -0.0017(9)
O39 0.0390(11) 0.050(2) 0.0438(12) -0.0092(13) 0.0321(8) 0.0003(13)
O38 0.0389(15) 0.051(2) 0.0343(13) -0.0106(15) 0.0089(11) -0.0056(15)
O37 0.0202(5) 0.0192(6) 0.0190(5) -0.0019(5) 0.0088(4) 0.0008(5)
O36 0.0311(9) 0.0191(10) 0.0298(9) -0.0045(8) 0.0031(6) -0.0029(8)
O35 0.0257(11) 0.0224(15) 0.0438(13) 0.0018(12) 0.0165(9) -0.0008(11)
O34 0.0549(16) 0.0129(14) 0.0282(13) 0.0041(12) 0.0026(11) -0.0161(12)
O33 0.0406(12) 0.0341(17) 0.0230(10) -0.0181(11) 0.0194(8) -0.0066(12)
O32 0.0293(6) 0.0280(6) 0.0301(6) 0.0016(5) 0.0121(4) -0.0025(5)
O31 0.0412(14) 0.0170(14) 0.0172(10) -0.0120(10) 0.0063(9) -0.0108(11)
O30 0.0234(11) 0.0420(17) 0.0208(10) 0.0155(11) 0.0125(8) 0.0144(11)
O29 0.0318(6) 0.0307(6) 0.0274(6) 0.0005(5) 0.0134(4) 0.0004(5)
O28 0.0260(6) 0.0228(6) 0.0251(6) -0.0016(5) 0.0095(4) 0.0006(5)
O27 0.0363(13) 0.0306(17) 0.0398(13) -0.0069(13) 0.0136(10) -0.0051(13)
O26 0.0304(12) 0.0399(18) 0.0324(12) 0.0033(13) 0.0124(9) 0.0042(13)
O25 0.0333(12) 0.051(2) 0.0258(12) -0.0081(13) 0.0104(9) -0.0047(14)
O24 0.0430(13) 0.0469(18) 0.0388(12) -0.0324(12) 0.0212(9) -0.0208(13)
O23 0.0307(6) 0.0309(6) 0.0312(6) 0.0012(5) 0.0114(4) -0.0032(5)
O22 0.0362(12) 0.0487(19) 0.0267(12) 0.0044(13) 0.0121(9) -0.0123(13)
O21 0.0531(10) 0.0435(11) 0.0482(10) 0.0100(9) 0.0218(7) 0.0023(9)
O20 0.0252(11) 0.0362(17) 0.0213(11) -0.0014(12) 0.0090(8) 0.0065(12)
O19 0.0300(6) 0.0274(6) 0.0297(6) 0.0024(5) 0.0122(4) -0.0012(5)
O18 0.0341(11) 0.0213(14) 0.0253(10) -0.0103(11) 0.0169(8) -0.0010(11)
O17 0.0277(9) 0.0171(9) 0.0275(9) -0.0060(8) 0.0062(6) 0.0026(8)
O16 0.0267(11) 0.0239(15) 0.0353(12) -0.0128(12) 0.0112(9) 0.0033(11)
O15 0.0419(14) 0.0235(16) 0.0400(14) -0.0162(12) 0.0093(10) 0.0088(12)
O14 0.0273(6) 0.0246(6) 0.0270(6) 0.0009(5) 0.0110(4) 0.0009(5)
O13 0.0564(14) 0.0329(18) 0.0365(12) -0.0025(13) 0.0263(9) 0.0114(13)
O12 0.0661(15) 0.0230(16) 0.0420(13) 0.0118(13) 0.0299(10) 0.0140(13)
O11 0.0318(11) 0.0297(15) 0.0334(11) -0.0168(12) 0.0177(8) -0.0210(11)
O10 0.0338(12) 0.0200(15) 0.0387(13) -0.0044(12) 0.0123(9) 0.0009(11)
O9 0.0421(11) 0.0344(17) 0.0340(11) 0.0031(12) 0.0274(8) 0.0033(12)
O8 0.0271(6) 0.0256(6) 0.0237(5) 0.0012(5) 0.0123(4) -0.0009(5)
O7 0.0438(10) 0.0441(11) 0.0413(10) 0.0133(9) 0.0103(7) 0.0002(9)
O6 0.0440(13) 0.0232(16) 0.0310(12) 0.0028(12) 0.0139(10) 0.0100(12)
O5 0.0354(11) 0.0310(16) 0.0352(11) -0.0100(12) 0.0215(8) -0.0070(12)
O4 0.0371(12) 0.0094(13) 0.0456(13) 0.0059(12) 0.0175(9) 0.0042(11)
O3 0.0414(9) 0.0444(11) 0.0333(9) 0.0081(8) 0.0236(6) -0.0054(8)
O2 0.0418(11) 0.0240(15) 0.0532(12) 0.0118(12) 0.0358(8) -0.0035(11)
O1 0.0338(12) 0.0336(17) 0.0412(13) 0.0166(12) 0.0190(9) 0.0156(12)
N6 0.0508(6) 0.0504(6) 0.0517(6) -0.0006(5) 0.0198(4) -0.0001(5)
N5 0.0343(14) 0.034(2) 0.0215(13) -0.0020(14) 0.0113(10) -0.0121(15)
N4 0.0140(14) 0.090(3) 0.0253(16) -0.005(2) 0.0003(11) -0.0101(18)
N3 0.095(2) 0.045(2) 0.0211(14) -0.0022(15) 0.0221(13) 0.0429(18)
N2 0.0549(17) 0.0213(19) 0.0349(15) -0.0044(15) 0.0234(12) -0.0054(15)
N1 0.0673(17) 0.023(2) 0.0651(17) 0.0121(16) 0.0483(12) 0.0085(16)
C24 0.081(3) 0.043(3) 0.110(4) -0.020(3) 0.050(2) -0.021(3)
C23 0.078(3) 0.017(2) 0.065(2) 0.006(2) 0.0376(18) -0.001(2)
C22 0.0675(6) 0.0669(6) 0.0674(6) 0.0004(5) 0.0277(4) -0.0001(5)
C21 0.0407(6) 0.0414(6) 0.0421(6) -0.0009(5) 0.0164(4) 0.0014(5)
C20 0.0203(15) 0.031(2) 0.0336(18) 0.0088(18) 0.0089(12) -0.0018(16)
C19 0.0268(16) 0.070(3) 0.0145(15) -0.0124(19) 0.0084(12) 0.007(2)
C18 0.0146(18) 0.042(3) 0.039(2) -0.016(2) -0.0023(15) -0.0040(18)
C17 0.047(2) 0.037(3) 0.0196(16) 0.0144(18) 0.0087(15) 0.0193(19)
C16 0.0242(19) 0.106(5) 0.034(2) -0.009(3) 0.0104(15) -0.001(2)
C15 0.070(2) 0.062(3) 0.072(2) 0.031(3) 0.0470(16) 0.021(3)
C14 0.047(3) 0.061(4) 0.126(5) -0.047(3) -0.002(3) 0.014(3)
C13 0.067(2) 0.037(3) 0.0287(16) -0.0039(19) 0.0297(13) 0.002(2)
C12 0.077(2) 0.022(2) 0.0320(17) -0.0126(17) 0.0292(15) -0.018(2)
C11 0.0331(6) 0.0320(6) 0.0307(6) -0.0002(5) 0.0130(4) 0.0019(5)
C10 0.0501(6) 0.0489(6) 0.0486(6) -0.0009(5) 0.0199(4) 0.0013(5)
C9 0.0446(6) 0.0439(6) 0.0442(6) -0.0010(5) 0.0179(4) 0.0010(5)
C8 0.034(2) 0.040(3) 0.0270(19) -0.005(2) -0.0007(16) 0.012(2)
C7 0.0542(18) 0.029(2) 0.0330(16) -0.0064(17) 0.0315(12) 0.0048(18)
C6 0.0256(6) 0.0256(6) 0.0236(6) 0.0000(5) 0.0108(4) 0.0006(5)
C5 0.063(2) 0.046(3) 0.0269(15) 0.0142(18) 0.0331(12) 0.012(2)
C4 0.038(2) 0.044(3) 0.0244(19) -0.0109(19) 0.0043(15) 0.002(2)
C3 0.085(3) 0.059(3) 0.059(2) 0.045(2) 0.032(2) 0.013(3)
C2 0.085(3) 0.013(2) 0.0347(19) 0.0039(18) 0.0239(17) 0.001(2)
C1 0.052(2) 0.024(2) 0.0264(17) 0.0021(17) 0.0152(14) 0.0124(19)
O1W 0.1084(18) 0.0285(19) 0.1001(17) -0.0073(16) 0.0780(12) -0.0198(16)

loop_
_atom_type_symbol
_atom_type_description
_atom_type_scat_dispersion_real
_atom_type_scat_dispersion_imag
_atom_type_scat_source
C C 0.0033 0.0016 'International Tables Vol C Tables 4.2.6.8 and 6.1.1.4'
H H 0.0000 0.0000 'International Tables Vol C Tables 4.2.6.8 and 6.1.1.4'
N N 0.0061 0.0033 'International Tables Vol C Tables 4.2.6.8 and 6.1.1.4'
O O 0.0106 0.0060 'International Tables Vol C Tables 4.2.6.8 and 6.1.1.4'
P P 0.1023 0.0942 'International Tables Vol C Tables 4.2.6.8 and 6.1.1.4'
W W -0.8490 6.8722 'International Tables Vol C Tables 4.2.6.8 and 6.1.1.4'

loop_
_geom_angle_atom_site_label_1
_geom_angle_atom_site_label_2
_geom_angle_atom_site_label_3
_geom_angle
_geom_angle_site_symmetry_1
_geom_angle_site_symmetry_3
_geom_angle_publ_flag
O40 W12 O19 103.52(13) . . ?
O40 W12 O9 102.02(13) . . ?
O19 W12 O9 154.34(12) . . ?
O40 W12 O2 103.97(15) . . ?
O19 W12 O2 90.06(11) . . ?
O9 W12 O2 86.21(11) . . ?
O40 W12 O8 101.50(15) . . ?
O19 W12 O8 84.02(11) . . ?
O9 W12 O8 88.52(12) . . ?
O2 W12 O8 154.54(12) . . ?
O40 W12 O30 170.77(14) . . ?
O19 W12 O30 70.84(10) . . ?
O9 W12 O30 83.52(10) . . ?
O2 W12 O30 83.62(11) . . ?
O8 W12 O30 71.03(10) . . ?
O10 W11 O4 99.86(12) . . ?
O10 W11 O6 104.24(13) . . ?
O4 W11 O6 155.90(13) . . ?
O10 W11 O34 103.19(14) . . ?
O4 W11 O34 89.08(11) . . ?
O6 W11 O34 85.12(11) . . ?
O10 W11 O22 102.23(13) . . ?
O4 W11 O22 85.94(12) . . ?
O6 W11 O22 89.33(11) . . ?
O34 W11 O22 154.57(13) . . ?
O10 W11 O31 168.35(10) . . ?
O4 W11 O31 70.37(10) . . ?
O6 W11 O31 85.72(11) . . ?
O34 W11 O31 83.42(12) . . ?
O22 W11 O31 71.41(10) . . ?
O7 W10 O29 101.48(13) . . ?
O7 W10 O9 104.89(14) . . ?
O29 W10 O9 87.90(13) . . ?
O7 W10 O26 102.12(14) . . ?
O29 W10 O26 156.39(10) . . ?
O9 W10 O26 85.76(12) . . ?
O7 W10 O4 101.38(14) . . ?
O29 W10 O4 87.48(12) . . ?
O9 W10 O4 153.73(10) . . ?
O26 W10 O4 88.22(12) . . ?
O7 W10 O31 170.79(13) . . ?
O29 W10 O31 72.85(9) . . ?
O9 W10 O31 82.44(11) . . ?
O26 W10 O31 83.78(10) . . ?
O4 W10 O31 71.49(10) . . ?
O21 W9 O1 101.60(16) . . ?
O21 W9 O32 103.82(13) . . ?
O1 W9 O32 89.39(11) . . ?
O21 W9 O26 99.97(12) . . ?
O1 W9 O26 87.06(12) . . ?
O32 W9 O26 156.17(12) . . ?
O21 W9 O2 102.33(15) . . ?
O1 W9 O2 155.92(12) . . ?
O32 W9 O2 87.48(11) . . ?
O26 W9 O2 86.25(12) . . ?
O21 W9 O28 172.33(13) . . ?
O1 W9 O28 72.03(11) . . ?
O32 W9 O28 72.33(10) . . ?
O26 W9 O28 84.18(10) . . ?
O2 W9 O28 84.29(11) . . ?
O17 W8 O27 100.28(14) . . ?
O17 W8 O25 104.89(12) . . ?
O27 W8 O25 87.82(12) . . ?
O17 W8 O16 103.42(13) . . ?
O27 W8 O16 156.30(13) . . ?
O25 W8 O16 86.50(11) . . ?
O17 W8 O35 99.52(11) . . ?
O27 W8 O35 88.58(11) . . ?
O25 W8 O35 155.58(13) . . ?
O16 W8 O35 87.16(11) . . ?
O17 W8 O37 170.15(10) . . ?
O27 W8 O37 72.23(11) . . ?
O25 W8 O37 81.59(11) . . ?
O16 W8 O37 84.18(11) . . ?
O35 W8 O37 74.32(10) . . ?
O24 W7 O22 100.27(14) . . ?
O24 W7 O25 102.60(13) . . ?
O22 W7 O25 87.47(12) . . ?
O24 W7 O20 100.90(13) . . ?
O22 W7 O20 158.71(11) . . ?
O25 W7 O20 85.69(12) . . ?
O24 W7 O29 103.58(12) . . ?
O22 W7 O29 89.15(13) . . ?
O25 W7 O29 153.79(11) . . ?
O20 W7 O29 88.15(12) . . ?
O24 W7 O31 172.10(11) . . ?
O22 W7 O31 74.07(11) . . ?
O25 W7 O31 82.87(11) . . ?
O20 W7 O31 85.07(11) . . ?
O29 W7 O31 71.22(9) . . ?
O13 W6 O33 102.26(13) . . ?
O13 W6 O14 102.77(12) . . ?
O33 W6 O14 88.78(11) . . ?
O13 W6 O34 102.89(13) . . ?
O33 W6 O34 85.53(10) . . ?
O14 W6 O34 154.34(13) . . ?
O13 W6 O1 102.96(14) . . ?
O33 W6 O1 154.63(13) . . ?
O14 W6 O1 88.38(11) . . ?
O34 W6 O1 86.19(11) . . ?
O13 W6 O28 171.75(12) . . ?
O33 W6 O28 83.76(11) . . ?
O14 W6 O28 71.46(10) . . ?
O34 W6 O28 83.04(11) . . ?
O1 W6 O28 71.45(11) . . ?
O36 W5 O5 99.21(13) . . ?
O36 W5 O14 106.03(13) . . ?
O5 W5 O14 154.76(9) . . ?
O36 W5 O32 105.89(12) . . ?
O5 W5 O32 86.85(12) . . ?
O14 W5 O32 86.06(12) . . ?
O36 W5 O38 100.91(12) . . ?
O5 W5 O38 89.37(13) . . ?
O14 W5 O38 86.17(13) . . ?
O32 W5 O38 153.20(10) . . ?
O36 W5 O28 174.59(12) . . ?
O5 W5 O28 85.34(10) . . ?
O14 W5 O28 69.44(9) . . ?
O32 W5 O28 71.28(10) . . ?
O38 W5 O28 81.97(9) . . ?
O12 W4 O23 101.78(13) . . ?
O12 W4 O19 103.90(13) . . ?
O23 W4 O19 84.99(11) . . ?
O12 W4 O11 103.17(12) . . ?
O23 W4 O11 88.40(12) . . ?
O19 W4 O11 152.90(10) . . ?
O12 W4 O5 103.83(13) . . ?
O23 W4 O5 154.36(10) . . ?
O19 W4 O5 87.77(11) . . ?
O11 W4 O5 86.94(12) . . ?
O12 W4 O30 170.75(12) . . ?
O23 W4 O30 70.75(10) . . ?
O19 W4 O30 70.56(10) . . ?
O11 W4 O30 82.45(9) . . ?
O5 W4 O30 83.64(9) . . ?
O15 W3 O11 101.88(13) . . ?
O15 W3 O38 103.77(12) . . ?
O11 W3 O38 87.05(14) . . ?
O15 W3 O18 103.96(13) . . ?
O11 W3 O18 154.14(9) . . ?
O38 W3 O18 85.73(13) . . ?
O15 W3 O35 101.38(12) . . ?
O11 W3 O35 87.11(12) . . ?
O38 W3 O35 154.84(9) . . ?
O18 W3 O35 88.96(12) . . ?
O15 W3 O37 172.51(12) . . ?
O11 W3 O37 83.12(9) . . ?
O38 W3 O37 81.91(9) . . ?
O18 W3 O37 71.29(9) . . ?
O35 W3 O37 73.10(9) . . ?
O39 W2 O8 98.52(14) . . ?
O39 W2 O20 101.75(12) . . ?
O8 W2 O20 90.32(11) . . ?
O39 W2 O23 100.99(12) . . ?
O8 W2 O23 86.18(11) . . ?
O20 W2 O23 157.26(13) . . ?
O39 W2 O16 104.53(14) . . ?
O8 W2 O16 156.92(12) . . ?
O20 W2 O16 86.38(11) . . ?
O23 W2 O16 88.10(11) . . ?
O39 W2 O30 168.34(13) . . ?
O8 W2 O30 73.07(11) . . ?
O20 W2 O30 86.60(10) . . ?
O23 W2 O30 70.88(11) . . ?
O16 W2 O30 83.93(11) . . ?
O3 W1 O18 102.24(11) . . ?
O3 W1 O6 102.17(12) . . ?
O18 W1 O6 155.50(13) . . ?
O3 W1 O33 103.77(14) . . ?
O18 W1 O33 87.43(11) . . ?
O6 W1 O33 84.88(10) . . ?
O3 W1 O27 102.29(15) . . ?
O18 W1 O27 87.35(11) . . ?
O6 W1 O27 89.41(11) . . ?
O33 W1 O27 153.94(13) . . ?
O3 W1 O37 171.43(11) . . ?
O18 W1 O37 72.21(9) . . ?
O6 W1 O37 83.75(11) . . ?
O33 W1 O37 82.77(11) . . ?
O27 W1 O37 71.32(11) . . ?
O37 P1 O31 110.12(14) . . ?
O37 P1 O30 109.30(15) . . ?
O31 P1 O30 109.63(14) . . ?
O37 P1 O28 108.32(14) . . ?
O31 P1 O28 108.51(14) . . ?
O30 P1 O28 110.95(16) . . ?
W3 O38 W5 150.50(18) . . ?
P1 O37 W8 126.32(13) . . ?
P1 O37 W1 127.44(14) . . ?
W8 O37 W1 88.53(8) . . ?
P1 O37 W3 125.87(13) . . ?
W8 O37 W3 87.78(7) . . ?
W1 O37 W3 88.19(7) . . ?
W8 O35 W3 124.56(14) . . ?
W6 O34 W11 151.34(16) . . ?
W6 O33 W1 152.21(12) . . ?
W9 O32 W5 127.23(15) . . ?
P1 O31 W10 127.44(15) . . ?
P1 O31 W7 125.13(15) . . ?
W10 O31 W7 89.94(7) . . ?
P1 O31 W11 123.91(14) . . ?
W10 O31 W11 90.00(8) . . ?
W7 O31 W11 88.96(8) . . ?
P1 O30 W2 125.18(15) . . ?
P1 O30 W4 127.13(11) . . ?
W2 O30 W4 89.93(9) . . ?
P1 O30 W12 123.92(14) . . ?
W2 O30 W12 89.68(9) . . ?
W4 O30 W12 89.70(9) . . ?
W10 O29 W7 125.72(12) . . ?
P1 O28 W6 127.74(15) . . ?
P1 O28 W9 124.57(13) . . ?
W6 O28 W9 89.92(9) . . ?
P1 O28 W5 123.92(13) . . ?
W6 O28 W5 90.20(8) . . ?
W9 O28 W5 89.13(9) . . ?
W8 O27 W1 127.77(17) . . ?
W9 O26 W10 150.16(17) . . ?
W8 O25 W7 152.77(18) . . ?
W2 O23 W4 128.34(16) . . ?
W7 O22 W11 125.50(15) . . ?
W2 O20 W7 149.44(14) . . ?
W12 O19 W4 128.90(16) . . ?
W1 O18 W3 128.03(13) . . ?
W8 O16 W2 149.83(14) . . ?
W6 O14 W5 128.82(14) . . ?
W3 O11 W4 152.31(16) . . ?
W12 O9 W10 152.60(15) . . ?
W2 O8 W12 126.21(14) . . ?
W1 O6 W11 151.81(17) . . ?
W5 O5 W4 148.02(17) . . ?
W11 O4 W10 128.11(14) . . ?
W12 O2 W9 151.44(15) . . ?
W9 O1 W6 126.22(16) . . ?
C22 N6 C21 114.8(5) . . ?
C19 N5 C18 108.9(4) . . ?
C19 N5 H5A 125.6 . . ?
C18 N5 H5A 125.6 . . ?
C19 N4 C17 105.8(4) . . ?
C19 N4 H4B 127.1 . . ?
C17 N4 H4B 127.1 . . ?
C11 N3 C12 118.9(4) . . ?
C6 N2 C7 107.4(3) . . ?
C6 N2 H2B 126.3 . . ?
C7 N2 H2B 126.3 . . ?
C7 N1 C5 101.4(3) . . ?
C7 N1 H1B 129.3 . . ?
C5 N1 H1B 129.3 . . ?
C20 C24 C23 123.0(6) . . ?
C20 C24 H24A 118.5 . . ?
C23 C24 H24A 118.5 . . ?
C22 C23 C24 116.7(5) . . ?
C22 C23 H23A 121.6 . . ?
C24 C23 H23A 121.6 . . ?
N6 C22 C23 126.2(6) . . ?
N6 C22 H22A 116.9 . . ?
C23 C22 H22A 116.9 . . ?
C20 C21 N6 115.2(4) . . ?
C20 C21 H21A 122.4 . . ?
N6 C21 H21A 122.4 . . ?
C24 C20 C21 123.9(5) . . ?
C24 C20 C19 124.3(5) . . ?
C21 C20 C19 111.8(4) . . ?
N5 C19 N4 111.8(4) . . ?
N5 C19 C20 126.0(4) . . ?
N4 C19 C20 122.2(4) . . ?
C13 C18 N5 131.4(4) . . ?
C13 C18 C17 123.9(5) . . ?
N5 C18 C17 104.6(4) . . ?
C16 C17 N4 130.2(5) . . ?
C16 C17 C18 120.9(5) . . ?
N4 C17 C18 108.8(4) . . ?
C15 C16 C17 117.7(5) . . ?
C15 C16 H16A 121.1 . . ?
C17 C16 H16A 121.1 . . ?
C16 C15 C14 124.0(6) . . ?
C16 C15 H15A 118.0 . . ?
C14 C15 H15A 118.0 . . ?
C13 C14 C15 119.4(5) . . ?
C13 C14 H14A 120.3 . . ?
C15 C14 H14A 120.3 . . ?
C14 C13 C18 113.8(5) . . ?
C14 C13 H13A 123.1 . . ?
C18 C13 H13A 123.1 . . ?
N3 C12 C8 121.2(5) . . ?
N3 C12 H12A 119.4 . . ?
C8 C12 H12A 119.4 . . ?
N3 C11 C10 118.4(4) . . ?
N3 C11 H11A 120.8 . . ?
C10 C11 H11A 120.8 . . ?
C11 C10 C9 120.7(5) . . ?
C11 C10 H10A 119.6 . . ?
C9 C10 H10A 119.6 . . ?
C8 C9 C10 122.7(5) . . ?
C8 C9 H9A 118.7 . . ?
C10 C9 H9A 118.7 . . ?
C9 C8 C12 117.5(5) . . ?
C9 C8 C7 122.6(5) . . ?
C12 C8 C7 119.8(4) . . ?
N2 C7 N1 109.9(4) . . ?
N2 C7 C8 125.2(4) . . ?
N1 C7 C8 124.7(4) . . ?
C5 C6 N2 111.9(4) . . ?
C5 C6 C1 119.9(4) . . ?
N2 C6 C1 128.1(4) . . ?
C6 C5 N1 109.4(4) . . ?
C6 C5 C4 125.6(5) . . ?
N1 C5 C4 124.9(4) . . ?
C3 C4 C5 113.5(4) . . ?
C3 C4 H4A 123.2 . . ?
C5 C4 H4A 123.2 . . ?
C2 C3 C4 119.6(5) . . ?
C2 C3 H3A 120.2 . . ?
C4 C3 H3A 120.2 . . ?
C3 C2 C1 127.8(5) . . ?
C3 C2 H2A 116.1 . . ?
C1 C2 H2A 116.1 . . ?
C2 C1 C6 112.6(4) . . ?
C2 C1 H1A 123.7 . . ?
C6 C1 H1A 123.7 . . ?
H1WA O1W H1WB 109.5 . . ?
H1WA O1W H1WC 109.5 . . ?
H1WB O1W H1WC 109.5 . . ?

loop_
_geom_bond_atom_site_label_1
_geom_bond_atom_site_label_2
_geom_bond_distance
_geom_bond_site_symmetry_2
_geom_bond_publ_flag
W12 O40 1.633(4) . ?
W12 O19 1.872(2) . ?
W12 O9 1.874(2) . ?
W12 O2 1.895(3) . ?
W12 O8 1.969(3) . ?
W12 O30 2.448(3) . ?
W11 O10 1.649(3) . ?
W11 O4 1.895(3) . ?
W11 O6 1.899(2) . ?
W11 O34 1.911(3) . ?
W11 O22 1.990(3) . ?
W11 O31 2.465(3) . ?
W10 O7 1.685(3) . ?
W10 O29 1.891(3) . ?
W10 O9 1.923(3) . ?
W10 O26 1.923(3) . ?
W10 O4 1.929(3) . ?
W10 O31 2.397(2) . ?
W9 O21 1.663(3) . ?
W9 O1 1.866(3) . ?
W9 O32 1.904(2) . ?
W9 O26 1.908(2) . ?
W9 O2 1.915(3) . ?
W9 O28 2.427(3) . ?
W8 O17 1.720(3) . ?
W8 O27 1.888(3) . ?
W8 O25 1.889(2) . ?
W8 O16 1.904(3) . ?
W8 O35 1.910(2) . ?
W8 O37 2.443(3) . ?
W7 O24 1.698(3) . ?
W7 O22 1.869(3) . ?
W7 O25 1.900(2) . ?
W7 O20 1.929(3) . ?
W7 O29 1.944(3) . ?
W7 O31 2.431(2) . ?
W6 O13 1.705(3) . ?
W6 O33 1.886(3) . ?
W6 O14 1.888(2) . ?
W6 O34 1.908(2) . ?
W6 O1 1.955(3) . ?
W6 O28 2.395(3) . ?
W5 O36 1.665(2) . ?
W5 O5 1.888(3) . ?
W5 O14 1.925(3) . ?
W5 O32 1.924(3) . ?
W5 O38 1.930(3) . ?
W5 O28 2.459(2) . ?
W4 O12 1.636(3) . ?
W4 O23 1.903(3) . ?
W4 O19 1.935(2) . ?
W4 O11 1.941(3) . ?
W4 O5 1.952(3) . ?
W4 O30 2.422(2) . ?
W3 O15 1.692(2) . ?
W3 O11 1.876(3) . ?
W3 O38 1.885(4) . ?
W3 O18 1.929(3) . ?
W3 O35 1.940(3) . ?
W3 O37 2.4738(18) . ?
W2 O39 1.698(3) . ?
W2 O8 1.879(3) . ?
W2 O20 1.893(2) . ?
W2 O23 1.898(2) . ?
W2 O16 1.914(3) . ?
W2 O30 2.419(3) . ?
W1 O3 1.684(3) . ?
W1 O18 1.890(2) . ?
W1 O6 1.897(2) . ?
W1 O33 1.911(3) . ?
W1 O27 1.922(3) . ?
W1 O37 2.460(3) . ?
P1 O37 1.500(3) . ?
P1 O31 1.543(2) . ?
P1 O30 1.550(3) . ?
P1 O28 1.556(3) . ?
N6 C22 1.289(7) . ?
N6 C21 1.511(7) . ?
N5 C19 1.317(6) . ?
N5 C18 1.404(6) . ?
N5 H5A 0.8600 . ?
N4 C19 1.359(6) . ?
N4 C17 1.389(7) . ?
N4 H4B 0.8600 . ?
N3 C11 1.356(6) . ?
N3 C12 1.371(6) . ?
N2 C6 1.299(5) . ?
N2 C7 1.362(6) . ?
N2 H2B 0.8600 . ?
N1 C7 1.371(5) . ?
N1 C5 1.448(6) . ?
N1 H1B 0.8600 . ?
C24 C20 1.201(7) . ?
C24 C23 1.378(8) . ?
C24 H24A 0.9300 . ?
C23 C22 1.367(8) . ?
C23 H23A 0.9300 . ?
C22 H22A 0.9300 . ?
C21 C20 1.420(6) . ?
C21 H21A 0.9300 . ?
C20 C19 1.553(7) . ?
C18 C13 1.376(7) . ?
C18 C17 1.413(7) . ?
C17 C16 1.311(7) . ?
C16 C15 1.271(9) . ?
C16 H16A 0.9300 . ?
C15 C14 1.476(10) . ?
C15 H15A 0.9300 . ?
C14 C13 1.348(9) . ?
C14 H14A 0.9300 . ?
C13 H13A 0.9300 . ?
C12 C8 1.396(7) . ?
C12 H12A 0.9300 . ?
C11 C10 1.360(7) . ?
C11 H11A 0.9300 . ?
C10 C9 1.365(7) . ?
C10 H10A 0.9300 . ?
C9 C8 1.286(7) . ?
C9 H9A 0.9300 . ?
C8 C7 1.443(6) . ?
C6 C5 1.265(6) . ?
C6 C1 1.453(6) . ?
C5 C4 1.478(6) . ?
C4 C3 1.434(7) . ?
C4 H4A 0.9300 . ?
C3 C2 1.250(7) . ?
C3 H3A 0.9300 . ?
C2 C1 1.443(7) . ?
C2 H2A 0.9300 . ?
C1 H1A 0.9300 . ?
O1W H1WA 0.8500 . ?
O1W H1WB 0.8500 . ?
O1W H1WC 0.8499 . ?

loop_
_geom_hbond_atom_site_label_D
_geom_hbond_atom_site_label_H
_geom_hbond_atom_site_label_A
_geom_hbond_distance_DH
_geom_hbond_distance_HA
_geom_hbond_distance_DA
_geom_hbond_angle_DHA
_geom_hbond_site_symmetry_A
N5 H5A O1W 0.86 1.90 2.760(5) 174.5 1_454
N2 H2B O17 0.86 2.15 2.965(5) 158.5 2_657
N1 H1B O1W 0.86 1.83 2.682(5) 170.3 1_455
O1W H1WC O15 0.85 2.59 3.164(4) 125.9 .
C9 H9A O17 0.93 2.26 3.149(6) 159.0 2_657
C11 H11A O21 0.93 2.32 3.199(5) 158.5 2_647
C13 H13A O36 0.93 2.61 3.160(4) 118.7 1_454
C21 H21A O15 0.93 2.28 2.990(5) 133.2 1_454
C23 H23A O4 0.93 2.59 3.112(6) 115.8 2_546
